data_1525274
loop_
_publ_author_name
'Sichevich, O.M.'
'Sobolev, A.N.'
'Lapunova, R.V.'
'Grin', Yu.'
'Yarmolyuk, Ya.P.'

_publ_section_title
;
 Crystal structures of the compounds La6 Ga3 Co11 and R6 Ga3 Fe11 (R= Pt,
 Nd, Sm)
;
_journal_name_full Kristallografiya
_journal_page_first 1077
_journal_page_last 1080
_journal_volume 30
_journal_year 1985
_chemical_formula_sum 'Co11 Ga3 La6'
_space_group_IT_number 140
_symmetry_space_group_name_Hall '-I 4 2c'
_symmetry_space_group_name_H-M 'I 4/m c m'
_cell_angle_alpha 90
_cell_angle_beta 90
_cell_angle_gamma 90
_cell_formula_units_Z 4
_cell_length_a 8.166
_cell_length_b 8.166
_cell_length_c 23.132
_cell_volume 1542.524
_citation_journal_id_ASTM KRISAJ
_cod_data_source_file Sichevich_KRISAJ_1985_1015.cif
_cod_data_source_block Co11Ga3La6
_cod_database_code 1525274

loop_
_symmetry_equiv_pos_as_xyz
x,y,z
-y,x,z
-x,-y,z
y,-x,z
x,-y,-z+1/2
y,x,-z+1/2
-x,y,-z+1/2
-y,-x,-z+1/2
-x,-y,-z
y,-x,-z
x,y,-z
-y,x,-z
-x,y,z-1/2
-y,-x,z-1/2
x,-y,z-1/2
y,x,z-1/2
x+1/2,y+1/2,z+1/2
-y+1/2,x+1/2,z+1/2
-x+1/2,-y+1/2,z+1/2
y+1/2,-x+1/2,z+1/2
x+1/2,-y+1/2,-z+1
y+1/2,x+1/2,-z+1
-x+1/2,y+1/2,-z+1
-y+1/2,-x+1/2,-z+1
-x+1/2,-y+1/2,-z+1/2
y+1/2,-x+1/2,-z+1/2
x+1/2,y+1/2,-z+1/2
-y+1/2,x+1/2,-z+1/2
-x+1/2,y+1/2,z
-y+1/2,-x+1/2,z
x+1/2,-y+1/2,z
y+1/2,x+1/2,z

loop_
_atom_site_label
_atom_site_type_symbol
_atom_site_fract_x
_atom_site_fract_y
_atom_site_fract_z
_atom_site_occupancy
_atom_site_U_iso_or_equiv
La2 La 0.1691 0.6691 0.18595 1 0.0
La1 La 0 0 0.89777 1 0.0
Co2 Co 0.0652 0.2103 0 1 0.0
Co3 Co 0.1767 0.6767 0.0557 1 0.0
Ga2 Ga 0 0 0.25 1 0.0
Co4 Co 0.3824 0.8824 0.0917 0.5 0.0
Co1 Co 0 0.5 0 1 0.0
Ga1 Ga 0.3824 0.8824 0.0917 0.5 0.0
